data_4325257
loop_
_publ_author_name
'Ziyi Chen'
'Daibing Luo'
'Maoping Kang'
'Zhien Lin'

_publ_section_title
;
 New Semiconducting Coordination Polymers from Zinc Sulfide Clusters and
 Chains
;
_journal_name_full 'Inorganic Chemistry'
_journal_page_first 4674
_journal_page_last 4676
_journal_paper_doi 10.1021/ic2004003
_journal_volume 50
_journal_year 2011
_chemical_formula_sum 'C94 H78 N2 S15 Zn8'
_chemical_formula_weight 2239.44
_chemical_name_systematic
; 
 ? 
;
_space_group_IT_number 4
_symmetry_cell_setting monoclinic
_symmetry_space_group_name_Hall 'P 2yb'
_symmetry_space_group_name_H-M 'P 1 21 1'
_atom_sites_solution_primary direct
_atom_sites_solution_secondary difmap
_audit_creation_method SHELXL-97
_cell_angle_alpha 90.00
_cell_angle_beta 106.772(4)
_cell_angle_gamma 90.00
_cell_formula_units_Z 2
_cell_length_a 13.3685(4)
_cell_length_b 25.7159(6)
_cell_length_c 14.7774(6)
_cell_measurement_reflns_used 5625
_cell_measurement_temperature 293(2)
_cell_measurement_theta_max 29.2993
_cell_measurement_theta_min 2.8540
_cell_volume 4864.1(3)
_computing_structure_refinement 'SHELXL-97 (Sheldrick, 1997)'
_computing_structure_solution 'SHELXS-97 (Sheldrick, 1990)'
_diffrn_ambient_temperature 293(2)
_diffrn_detector_area_resol_mean 16.0874
_diffrn_measured_fraction_theta_full 0.999
_diffrn_measured_fraction_theta_max 0.999
_diffrn_measurement_device_type 'Xcalibur, Eos'
_diffrn_measurement_method '\w scans'
_diffrn_radiation_monochromator graphite
_diffrn_radiation_source 'fine-focus sealed tube'
_diffrn_radiation_type MoK\a
_diffrn_radiation_wavelength 0.71073
_diffrn_reflns_av_R_equivalents 0.0423
_diffrn_reflns_av_sigmaI/netI 0.0943
_diffrn_reflns_limit_h_max 9
_diffrn_reflns_limit_h_min -15
_diffrn_reflns_limit_k_max 30
_diffrn_reflns_limit_k_min -19
_diffrn_reflns_limit_l_max 17
_diffrn_reflns_limit_l_min -15
_diffrn_reflns_number 20909
_diffrn_reflns_theta_full 25.00
_diffrn_reflns_theta_max 25.00
_diffrn_reflns_theta_min 2.86
_exptl_absorpt_coefficient_mu 2.304
_exptl_absorpt_correction_T_max 1.00000
_exptl_absorpt_correction_T_min 0.98469
_exptl_absorpt_correction_type multi-scan
_exptl_crystal_colour yellow
_exptl_crystal_density_diffrn 1.529
_exptl_crystal_description prism
_exptl_crystal_F_000 2272
_exptl_crystal_size_max 0.16
_exptl_crystal_size_mid 0.06
_exptl_crystal_size_min 0.06
_refine_diff_density_max 0.709
_refine_diff_density_min -0.592
_refine_diff_density_rms 0.105
_refine_ls_abs_structure_details 'Flack H D (1983), Acta Cryst. A39, 876-881'
_refine_ls_abs_structure_Flack -0.033(18)
_refine_ls_extinction_method none
_refine_ls_goodness_of_fit_ref 1.019
_refine_ls_matrix_type full
_refine_ls_number_parameters 460
_refine_ls_number_reflns 12884
_refine_ls_number_restraints 1
_refine_ls_restrained_S_all 1.019
_refine_ls_R_factor_all 0.1081
_refine_ls_R_factor_gt 0.0678
_refine_ls_shift/su_max 0.109
_refine_ls_shift/su_mean 0.005
_refine_ls_structure_factor_coef Fsqd
_refine_ls_weighting_details 'calc w=1/[\s^2^(Fo^2^)+(0.0904P)^2^+0.0000P] where P=(Fo^2^+2Fc^2^)/3'
_refine_ls_weighting_scheme calc
_refine_ls_wR_factor_gt 0.1582
_refine_ls_wR_factor_ref 0.1833
_reflns_number_gt 8542
_reflns_number_total 12884
_reflns_threshold_expression >2sigma(I)
_cod_data_source_file ic2004003_si_002.cif
_cod_data_source_block 1b
_cod_database_code 4325257

loop_
_symmetry_equiv_pos_as_xyz
'x, y, z'
'-x, y+1/2, -z'

loop_
_atom_site_label
_atom_site_type_symbol
_atom_site_fract_x
_atom_site_fract_y
_atom_site_fract_z
_atom_site_U_iso_or_equiv
_atom_site_adp_type
_atom_site_occupancy
_atom_site_symmetry_multiplicity
_atom_site_calc_flag
_atom_site_refinement_flags
Zn1 Zn 0.65456(10) 0.84191(5) 0.95436(10) 0.0485(4) Uani 1 1 d .
Zn2 Zn 0.72682(11) 0.89912(5) 0.75487(11) 0.0534(4) Uani 1 1 d .
Zn3 Zn 0.63434(11) 0.76694(5) 0.71980(11) 0.0560(4) Uani 1 1 d .
Zn4 Zn 0.69325(12) 0.70261(5) 0.95589(13) 0.0670(5) Uani 1 1 d .
Zn5 Zn 0.38385(13) 0.88261(6) 0.95955(12) 0.0690(5) Uani 1 1 d .
Zn6 Zn 0.44625(11) 0.87650(6) 0.72300(11) 0.0550(4) Uani 1 1 d .
Zn7 Zn 0.34708(13) 0.75243(7) 0.57939(12) 0.0736(5) Uani 1 1 d .
Zn8 Zn 0.42641(10) 0.75262(5) 0.85108(11) 0.0571(4) Uani 1 1 d .
S1 S 0.5452(2) 0.80941(11) 0.8126(2) 0.0419(7) Uani 1 1 d .
S2 S 0.5654(3) 0.90736(12) 1.0057(2) 0.0591(9) Uani 1 1 d .
S3 S 0.6856(3) 0.77053(13) 1.0578(2) 0.0591(9) Uani 1 1 d .
S4 S 0.8024(2) 0.86598(11) 0.9088(2) 0.0510(8) Uani 1 1 d .
S5 S 0.5710(3) 0.94441(12) 0.7422(2) 0.0555(9) Uani 1 1 d .
S6 S 0.6941(3) 0.83456(13) 0.6402(2) 0.0575(8) Uani 1 1 d .
S7 S 0.5163(3) 0.71293(15) 0.6150(3) 0.0698(10) Uani 1 1 d .
S8 S 0.7696(3) 0.72405(13) 0.8342(3) 0.0652(10) Uani 1 1 d .
S9 S 0.5227(3) 0.67412(13) 0.8874(3) 0.0722(11) Uani 1 1 d .
S10 S 0.3867(3) 0.79086(13) 0.9799(3) 0.0621(9) Uani 1 1 d .
S11 S 0.3169(3) 0.89529(15) 0.7935(3) 0.0702(10) Uani 1 1 d .
S12 S 0.3832(3) 0.84396(16) 0.5710(3) 0.0730(11) Uani 1 1 d .
S13 S 0.2875(3) 0.74192(15) 0.7139(3) 0.0684(10) Uani 1 1 d .
S14 S 0.2801(5) 0.9311(2) 1.0225(5) 0.150(3) Uani 1 1 d .
S15 S 0.2375(6) 0.7260(3) 0.4399(4) 0.176(3) Uani 1 1 d .
N1 N 0.7882(10) 0.6449(5) 1.0282(9) 0.074(3) Uiso 1 1 d .
N2 N 1.1595(9) 0.4528(4) 1.2415(7) 0.057(3) Uiso 1 1 d .
C1 C 0.7691(12) 0.5952(5) 1.0096(10) 0.068(4) Uiso 1 1 d .
C2 C 0.8442(12) 0.5560(6) 1.0546(11) 0.075(4) Uiso 1 1 d .
C3 C 0.9326(11) 0.5685(5) 1.1194(9) 0.060(3) Uiso 1 1 d .
C4 C 0.9443(19) 0.6200(9) 1.1633(17) 0.142(8) Uiso 1 1 d .
C5 C 0.8641(19) 0.6585(9) 1.1048(17) 0.136(8) Uiso 1 1 d .
C6 C 1.0609(12) 0.4418(6) 1.2052(11) 0.072(4) Uiso 1 1 d .
C7 C 0.9819(11) 0.4770(5) 1.1679(10) 0.068(4) Uiso 1 1 d .
C8 C 1.0094(11) 0.5292(5) 1.1637(10) 0.063(4) Uiso 1 1 d .
C9 C 1.1124(12) 0.5425(6) 1.2132(10) 0.072(4) Uiso 1 1 d .
C10 C 1.1903(12) 0.5024(6) 1.2496(10) 0.071(4) Uiso 1 1 d .
C21 C 0.6175(10) 0.9011(5) 1.1297(7) 0.071(4) Uiso 1 1 d G
C22 C 0.7110(10) 0.9271(5) 1.1701(10) 0.131(7) Uiso 1 1 d G
C23 C 0.7565(9) 0.9255(6) 1.2673(11) 0.163(10) Uiso 1 1 d G
C24 C 0.7086(13) 0.8979(6) 1.3242(7) 0.129(7) Uiso 1 1 d G
C25 C 0.6152(13) 0.8719(6) 1.2839(10) 0.181(11) Uiso 1 1 d G
C26 C 0.5697(9) 0.8735(5) 1.1866(10) 0.128(7) Uiso 1 1 d G
C31 C 0.8115(10) 0.7812(5) 1.1369(10) 0.073(4) Uiso 1 1 d G
C32 C 0.8998(14) 0.7890(6) 1.1070(11) 0.136(8) Uiso 1 1 d G
C33 C 0.9965(10) 0.7963(7) 1.1729(18) 0.214(14) Uiso 1 1 d G
C34 C 1.0050(13) 0.7958(8) 1.2689(16) 0.201(12) Uiso 1 1 d G
C35 C 0.9167(19) 0.7880(9) 1.2989(8) 0.44(4) Uiso 1 1 d G
C36 C 0.8199(14) 0.7807(8) 1.2329(12) 0.273(18) Uiso 1 1 d G
C41 C 0.8616(7) 0.9206(3) 0.9775(6) 0.050(3) Uiso 1 1 d G
C42 C 0.8120(6) 0.9684(4) 0.9725(6) 0.067(4) Uiso 1 1 d G
C43 C 0.8644(8) 1.0103(3) 1.0245(7) 0.078(4) Uiso 1 1 d G
C44 C 0.9665(8) 1.0043(3) 1.0816(7) 0.088(5) Uiso 1 1 d G
C45 C 1.0161(6) 0.9565(4) 1.0867(7) 0.097(5) Uiso 1 1 d G
C46 C 0.9636(7) 0.9146(3) 1.0347(7) 0.075(4) Uiso 1 1 d G
C51 C 0.5446(10) 0.9817(4) 0.6375(7) 0.074(4) Uiso 1 1 d G
C52 C 0.5036(10) 1.0313(5) 0.6388(8) 0.112(6) Uiso 1 1 d G
C53 C 0.4872(12) 1.0633(4) 0.5602(11) 0.151(9) Uiso 1 1 d G
C54 C 0.5119(13) 1.0459(5) 0.4802(9) 0.176(10) Uiso 1 1 d G
C55 C 0.5529(11) 0.9963(5) 0.4789(7) 0.112(6) Uiso 1 1 d G
C56 C 0.5693(9) 0.9642(4) 0.5575(9) 0.091(5) Uiso 1 1 d G
C61 C 0.8189(15) 0.8150(7) 0.6251(13) 0.089(5) Uiso 1 1 d .
C62 C 0.899(2) 0.7997(9) 0.6810(17) 0.133(8) Uiso 1 1 d .
C63 C 0.9973(19) 0.7885(8) 0.6710(16) 0.124(7) Uiso 1 1 d .
C64 C 0.994(3) 0.7690(13) 0.585(2) 0.086(9) Uiso 0.50 1 d P
C64' C 1.016(5) 0.825(3) 0.618(4) 0.17(2) Uiso 0.50 1 d P
C65 C 0.904(3) 0.7730(14) 0.511(3) 0.098(10) Uiso 0.50 1 d P
C65' C 0.973(4) 0.8624(18) 0.583(3) 0.127(14) Uiso 0.50 1 d P
C66 C 0.805(3) 0.7877(12) 0.530(2) 0.084(10) Uiso 0.50 1 d P
C66' C 0.866(3) 0.8635(16) 0.605(3) 0.123(14) Uiso 0.50 1 d P
C71 C 0.5639(10) 0.7142(5) 0.5132(8) 0.082(4) Uiso 1 1 d G
C72 C 0.6503(10) 0.6837(5) 0.5151(9) 0.115(6) Uiso 1 1 d G
C73 C 0.6846(10) 0.6798(5) 0.4352(12) 0.167(10) Uiso 1 1 d G
C74 C 0.6326(13) 0.7064(6) 0.3532(9) 0.132(7) Uiso 1 1 d G
C75 C 0.5462(12) 0.7369(6) 0.3513(8) 0.146(8) Uiso 1 1 d G
C76 C 0.5119(9) 0.7408(5) 0.4313(10) 0.112(6) Uiso 1 1 d G
C81 C 0.7873(11) 0.6641(4) 0.7808(8) 0.081(4) Uiso 1 1 d G
C82 C 0.8791(10) 0.6590(5) 0.7552(11) 0.147(8) Uiso 1 1 d G
C83 C 0.9006(10) 0.6127(7) 0.7158(12) 0.226(15) Uiso 1 1 d G
C84 C 0.8303(13) 0.5716(5) 0.7020(10) 0.141(8) Uiso 1 1 d G
C85 C 0.7386(11) 0.5767(4) 0.7276(10) 0.119(7) Uiso 1 1 d G
C86 C 0.7171(8) 0.6229(5) 0.7670(9) 0.093(5) Uiso 1 1 d G
C91 C 0.4840(9) 0.6388(5) 0.9747(8) 0.079(4) Uiso 1 1 d G
C92 C 0.4453(11) 0.5887(5) 0.9530(8) 0.124(7) Uiso 1 1 d G
C93 C 0.4087(11) 0.5609(4) 1.0176(11) 0.139(8) Uiso 1 1 d G
C94 C 0.4109(12) 0.5830(6) 1.1039(10) 0.131(7) Uiso 1 1 d G
C95 C 0.4497(12) 0.6331(6) 1.1256(7) 0.165(10) Uiso 1 1 d G
C96 C 0.4862(10) 0.6609(4) 1.0611(9) 0.107(6) Uiso 1 1 d G
C101 C 0.2583(8) 0.7698(5) 0.9737(9) 0.080(4) Uiso 1 1 d G
C102 C 0.1705(11) 0.7959(4) 0.9193(8) 0.099(6) Uiso 1 1 d G
C103 C 0.0712(8) 0.7782(6) 0.9159(9) 0.119(7) Uiso 1 1 d G
C104 C 0.0598(10) 0.7343(6) 0.9669(11) 0.148(9) Uiso 1 1 d G
C105 C 0.1476(14) 0.7082(5) 1.0213(10) 0.183(11) Uiso 1 1 d G
C106 C 0.2469(11) 0.7259(5) 1.0247(9) 0.148(9) Uiso 1 1 d G
C111 C 0.2857(10) 0.9616(3) 0.7728(9) 0.074(4) Uiso 1 1 d G
C112 C 0.1969(9) 0.9749(5) 0.7006(9) 0.128(7) Uiso 1 1 d G
C113 C 0.1729(9) 1.0269(6) 0.6793(9) 0.156(9) Uiso 1 1 d G
C114 C 0.2377(13) 1.0656(4) 0.7301(11) 0.123(7) Uiso 1 1 d G
C115 C 0.3265(11) 1.0524(4) 0.8023(10) 0.148(8) Uiso 1 1 d G
C116 C 0.3505(8) 1.0004(5) 0.8236(7) 0.102(6) Uiso 1 1 d G
C121 C 0.2697(15) 0.8811(7) 0.5197(13) 0.096(5) Uiso 1 1 d .
C122 C 0.174(4) 0.8588(15) 0.500(3) 0.254(17) Uiso 1 1 d .
C123 C 0.088(3) 0.8961(18) 0.428(3) 0.245(16) Uiso 1 1 d .
C124 C 0.100(3) 0.9442(13) 0.438(2) 0.168(10) Uiso 1 1 d .
C125 C 0.199(3) 0.9642(12) 0.475(2) 0.188(12) Uiso 1 1 d .
C126 C 0.2836(16) 0.9344(8) 0.5136(14) 0.106(6) Uiso 1 1 d .
C131 C 0.2574(9) 0.6759(3) 0.7326(8) 0.078(4) Uiso 1 1 d G
C132 C 0.1922(9) 0.6661(4) 0.7888(8) 0.107(6) Uiso 1 1 d G
C133 C 0.1657(9) 0.6153(5) 0.8042(9) 0.107(6) Uiso 1 1 d G
C134 C 0.2045(11) 0.5742(4) 0.7633(10) 0.134(7) Uiso 1 1 d G
C135 C 0.2697(10) 0.5839(4) 0.7071(9) 0.103(6) Uiso 1 1 d G
C136 C 0.2962(8) 0.6348(4) 0.6917(7) 0.082(5) Uiso 1 1 d G
C141 C 0.2985(12) 0.9069(6) 1.1334(9) 0.103(6) Uiso 1 1 d G
C142 C 0.2641(11) 0.8575(6) 1.1482(11) 0.138(8) Uiso 1 1 d G
C143 C 0.2798(14) 0.8391(5) 1.2396(14) 0.169(10) Uiso 1 1 d G
C144 C 0.3299(15) 0.8701(9) 1.3164(9) 0.177(10) Uiso 1 1 d G
C145 C 0.3643(14) 0.9195(8) 1.3016(11) 0.223(14) Uiso 1 1 d G
C146 C 0.3486(13) 0.9379(5) 1.2101(14) 0.191(11) Uiso 1 1 d G
C151 C 0.1821(15) 0.6722(7) 0.4529(12) 0.110(6) Uiso 1 1 d G
C152 C 0.0925(17) 0.6796(7) 0.4811(15) 0.223(14) Uiso 1 1 d G
C153 C 0.0354(13) 0.6369(11) 0.4958(15) 0.280(19) Uiso 1 1 d G
C154 C 0.0679(19) 0.5869(8) 0.4824(14) 0.177(11) Uiso 1 1 d G
C155 C 0.158(2) 0.5795(6) 0.4543(16) 0.244(16) Uiso 1 1 d G
C156 C 0.2146(13) 0.6222(9) 0.4395(14) 0.252(17) Uiso 1 1 d G

loop_
_atom_site_aniso_label
_atom_site_aniso_U_11
_atom_site_aniso_U_22
_atom_site_aniso_U_33
_atom_site_aniso_U_23
_atom_site_aniso_U_13
_atom_site_aniso_U_12
Zn1 0.0379(7) 0.0395(7) 0.0605(9) -0.0011(7) 0.0018(7) 0.0047(7)
Zn2 0.0408(8) 0.0401(7) 0.0695(10) -0.0028(7) 0.0007(7) -0.0062(7)
Zn3 0.0418(8) 0.0481(8) 0.0756(10) -0.0157(7) 0.0130(8) -0.0074(7)
Zn4 0.0382(8) 0.0376(8) 0.1149(15) 0.0023(8) 0.0056(9) 0.0041(7)
Zn5 0.0601(10) 0.0762(11) 0.0745(11) 0.0249(9) 0.0254(9) 0.0330(9)
Zn6 0.0378(8) 0.0552(8) 0.0636(10) 0.0129(7) 0.0013(7) 0.0045(7)
Zn7 0.0494(9) 0.0908(12) 0.0690(11) 0.0008(9) -0.0015(8) -0.0205(10)
Zn8 0.0315(7) 0.0563(9) 0.0766(11) 0.0111(8) 0.0049(7) -0.0024(7)
S1 0.0269(14) 0.0393(15) 0.0550(18) 0.0028(13) 0.0046(13) 0.0001(13)
S2 0.063(2) 0.0467(18) 0.064(2) 0.0028(15) 0.0126(18) 0.0158(18)
S3 0.0462(19) 0.0517(17) 0.076(2) 0.0122(17) 0.0126(18) 0.0055(17)
S4 0.0373(16) 0.0444(17) 0.064(2) -0.0090(15) 0.0029(15) -0.0038(15)
S5 0.0461(19) 0.0417(16) 0.069(2) 0.0059(15) 0.0013(17) 0.0038(16)
S6 0.0433(18) 0.0542(18) 0.070(2) -0.0141(17) 0.0087(17) -0.0077(17)
S7 0.058(2) 0.073(2) 0.074(3) -0.021(2) 0.013(2) -0.022(2)
S8 0.0387(18) 0.0540(19) 0.096(3) -0.0182(18) 0.0086(19) 0.0061(17)
S9 0.0412(19) 0.0459(19) 0.120(3) 0.004(2) 0.008(2) -0.0044(17)
S10 0.0397(19) 0.067(2) 0.079(2) 0.0193(18) 0.0153(18) 0.0095(17)
S11 0.048(2) 0.078(2) 0.079(3) 0.033(2) 0.0102(19) 0.017(2)
S12 0.056(2) 0.089(3) 0.062(2) 0.014(2) -0.0029(18) -0.020(2)
S13 0.0384(18) 0.085(2) 0.074(2) 0.014(2) 0.0025(17) -0.0129(19)
S14 0.175(6) 0.139(5) 0.179(6) 0.072(4) 0.119(5) 0.108(5)
S15 0.155(6) 0.234(8) 0.092(4) 0.003(4) -0.040(4) -0.106(6)

loop_
_atom_type_symbol
_atom_type_description
_atom_type_scat_dispersion_real
_atom_type_scat_dispersion_imag
_atom_type_scat_source
C C 0.0033 0.0016 'International Tables Vol C Tables 4.2.6.8 and 6.1.1.4'
H H 0.0000 0.0000 'International Tables Vol C Tables 4.2.6.8 and 6.1.1.4'
N N 0.0061 0.0033 'International Tables Vol C Tables 4.2.6.8 and 6.1.1.4'
S S 0.1246 0.1234 'International Tables Vol C Tables 4.2.6.8 and 6.1.1.4'
Zn Zn 0.2839 1.4301 'International Tables Vol C Tables 4.2.6.8 and 6.1.1.4'

loop_
_geom_angle_atom_site_label_1
_geom_angle_atom_site_label_2
_geom_angle_atom_site_label_3
_geom_angle
_geom_angle_site_symmetry_1
_geom_angle_site_symmetry_3
S2 Zn1 S1 107.82(12) . .
S2 Zn1 S4 117.29(13) . .
S1 Zn1 S4 101.42(12) . .
S2 Zn1 S3 111.47(13) . .
S1 Zn1 S3 104.57(12) . .
S4 Zn1 S3 112.82(12) . .
N2 Zn2 S6 119.0(3) 2_757 .
N2 Zn2 S5 107.6(3) 2_757 .
S6 Zn2 S5 108.71(13) . .
N2 Zn2 S4 96.3(3) 2_757 .
S6 Zn2 S4 112.47(12) . .
S5 Zn2 S4 112.24(13) . .
S7 Zn3 S1 107.91(13) . .
S7 Zn3 S8 115.46(14) . .
S1 Zn3 S8 102.32(13) . .
S7 Zn3 S6 111.72(14) . .
S1 Zn3 S6 104.56(12) . .
S8 Zn3 S6 113.63(14) . .
N1 Zn4 S3 110.1(4) . .
N1 Zn4 S9 112.4(4) . .
S3 Zn4 S9 107.27(14) . .
N1 Zn4 S8 103.1(3) . .
S3 Zn4 S8 115.13(13) . .
S9 Zn4 S8 108.94(16) . .
S14 Zn5 S10 119.07(19) . .
S14 Zn5 S11 104.9(2) . .
S10 Zn5 S11 104.70(15) . .
S14 Zn5 S2 115.2(2) . .
S10 Zn5 S2 104.37(13) . .
S11 Zn5 S2 107.73(13) . .
S11 Zn6 S12 113.70(15) . .
S11 Zn6 S1 105.86(12) . .
S12 Zn6 S1 105.70(14) . .
S11 Zn6 S5 112.54(15) . .
S12 Zn6 S5 115.36(14) . .
S1 Zn6 S5 102.24(11) . .
S15 Zn7 S13 116.5(2) . .
S15 Zn7 S7 113.3(3) . .
S13 Zn7 S7 107.04(15) . .
S15 Zn7 S12 109.4(2) . .
S13 Zn7 S12 106.02(15) . .
S7 Zn7 S12 103.57(14) . .
S10 Zn8 S13 116.48(14) . .
S10 Zn8 S1 105.32(13) . .
S13 Zn8 S1 106.69(13) . .
S10 Zn8 S9 114.22(15) . .
S13 Zn8 S9 109.86(15) . .
S1 Zn8 S9 102.94(12) . .
Zn3 S1 Zn1 113.63(12) . .
Zn3 S1 Zn6 108.31(13) . .
Zn1 S1 Zn6 110.44(12) . .
Zn3 S1 Zn8 110.35(12) . .
Zn1 S1 Zn8 107.32(13) . .
Zn6 S1 Zn8 106.56(12) . .
C21 S2 Zn1 100.8(4) . .
C21 S2 Zn5 109.5(5) . .
Zn1 S2 Zn5 106.68(14) . .
C31 S3 Zn4 109.4(5) . .
C31 S3 Zn1 105.4(5) . .
Zn4 S3 Zn1 101.40(14) . .
C41 S4 Zn1 108.5(3) . .
C41 S4 Zn2 105.1(3) . .
Zn1 S4 Zn2 102.12(13) . .
C51 S5 Zn2 106.7(4) . .
C51 S5 Zn6 109.8(4) . .
Zn2 S5 Zn6 102.78(13) . .
C61 S6 Zn2 107.6(6) . .
C61 S6 Zn3 108.1(6) . .
Zn2 S6 Zn3 100.53(14) . .
C71 S7 Zn3 102.2(4) . .
C71 S7 Zn7 110.4(5) . .
Zn3 S7 Zn7 108.02(16) . .
C81 S8 Zn3 105.1(4) . .
C81 S8 Zn4 106.0(4) . .
Zn3 S8 Zn4 104.07(14) . .
C91 S9 Zn4 107.4(5) . .
C91 S9 Zn8 110.4(4) . .
Zn4 S9 Zn8 103.29(13) . .
C101 S10 Zn8 105.9(4) . .
C101 S10 Zn5 108.4(5) . .
Zn8 S10 Zn5 108.32(15) . .
C111 S11 Zn6 107.1(4) . .
C111 S11 Zn5 108.1(5) . .
Zn6 S11 Zn5 109.15(14) . .
C121 S12 Zn6 104.3(6) . .
C121 S12 Zn7 112.9(7) . .
Zn6 S12 Zn7 108.98(15) . .
C131 S13 Zn8 97.8(4) . .
C131 S13 Zn7 112.6(4) . .
Zn8 S13 Zn7 109.88(14) . .
C141 S14 Zn5 105.0(5) . .
C151 S15 Zn7 110.4(7) . .
C1 N1 C5 119.2(16) . .
C1 N1 Zn4 122.8(11) . .
C5 N1 Zn4 117.4(13) . .
C6 N2 C10 119.6(13) . .
C6 N2 Zn2 121.3(9) . 2_747
C10 N2 Zn2 115.8(9) . 2_747
N1 C1 C2 121.0(14) . .
C3 C2 C1 121.2(14) . .
C2 C3 C8 121.4(13) . .
C2 C3 C4 119.9(16) . .
C8 C3 C4 117.3(15) . .
C3 C4 C5 111(2) . .
N1 C5 C4 123(2) . .
N2 C6 C7 126.1(14) . .
C6 C7 C8 117.8(14) . .
C7 C8 C9 116.3(14) . .
C7 C8 C3 121.8(13) . .
C9 C8 C3 121.6(12) . .
C8 C9 C10 120.7(13) . .
N2 C10 C9 118.3(13) . .
C22 C21 C26 120.0 . .
C22 C21 S2 115.9(9) . .
C26 C21 S2 124.0(9) . .
C21 C22 C23 120.0 . .
C24 C23 C22 120.0 . .
C23 C24 C25 120.0 . .
C24 C25 C26 120.0 . .
C25 C26 C21 120.0 . .
C32 C31 C36 120.0 . .
C32 C31 S3 123.0(11) . .
C36 C31 S3 117.0(11) . .
C33 C32 C31 120.0 . .
C34 C33 C32 120.0 . .
C33 C34 C35 120.0 . .
C36 C35 C34 120.0 . .
C35 C36 C31 120.0 . .
C42 C41 C46 120.0 . .
C42 C41 S4 122.7(6) . .
C46 C41 S4 117.2(6) . .
C41 C42 C43 120.0 . .
C44 C43 C42 120.0 . .
C45 C44 C43 120.0 . .
C44 C45 C46 120.0 . .
C45 C46 C41 120.0 . .
C52 C51 C56 120.0 . .
C52 C51 S5 117.7(8) . .
C56 C51 S5 122.2(8) . .
C51 C52 C53 120.0 . .
C54 C53 C52 120.0 . .
C55 C54 C53 120.0 . .
C54 C55 C56 120.0 . .
C55 C56 C51 120.0 . .
C62 C61 C66' 94(2) . .
C62 C61 C66 109(2) . .
C66' C61 C66 99(2) . .
C62 C61 S6 131.7(18) . .
C66' C61 S6 105(2) . .
C66 C61 S6 111.5(17) . .
C61 C62 C63 132(2) . .
C61 C62 C66' 48.1(17) . .
C63 C62 C66' 100(2) . .
C64' C63 C64 70(3) . .
C64' C63 C62 105(3) . .
C64 C63 C62 114(3) . .
C63 C64 C65 120(3) . .
C63 C64 C64' 53(2) . .
C65 C64 C64' 103(4) . .
C65' C64' C63 136(6) . .
C65' C64' C64 128(6) . .
C63 C64' C64 57(3) . .
C64 C65 C66 120(3) . .
C64' C65' C66' 107(5) . .
C65 C66 C61 114(3) . .
C61 C66' C65' 120(3) . .
C61 C66' C62 37.9(14) . .
C65' C66' C62 92(3) . .
C72 C71 C76 120.0 . .
C72 C71 S7 117.7(9) . .
C76 C71 S7 122.0(9) . .
C71 C72 C73 120.0 . .
C72 C73 C74 120.0 . .
C75 C74 C73 120.0 . .
C74 C75 C76 120.0 . .
C75 C76 C71 120.0 . .
C82 C81 C86 120.0 . .
C82 C81 S8 116.3(9) . .
C86 C81 S8 123.6(9) . .
C81 C82 C83 120.0 . .
C84 C83 C82 120.0 . .
C83 C84 C85 120.0 . .
C86 C85 C84 120.0 . .
C85 C86 C81 120.0 . .
C92 C91 C96 120.0 . .
C92 C91 S9 118.3(9) . .
C96 C91 S9 121.6(9) . .
C91 C92 C93 120.0 . .
C94 C93 C92 120.0 . .
C93 C94 C95 120.0 . .
C94 C95 C96 120.0 . .
C95 C96 C91 120.0 . .
C102 C101 C106 120.0 . .
C102 C101 S10 121.6(9) . .
C106 C101 S10 118.4(9) . .
C101 C102 C103 120.0 . .
C104 C103 C102 120.0 . .
C103 C104 C105 120.0 . .
C106 C105 C104 120.0 . .
C105 C106 C101 120.0 . .
C112 C111 C116 120.0 . .
C112 C111 S11 118.5(9) . .
C116 C111 S11 121.4(9) . .
C113 C112 C111 120.0 . .
C112 C113 C114 120.0 . .
C115 C114 C113 120.0 . .
C114 C115 C116 120.0 . .
C115 C116 C111 120.0 . .
C122 C121 C126 123(3) . .
C122 C121 S12 120(2) . .
C126 C121 S12 116.6(16) . .
C121 C122 C123 109(3) . .
C124 C123 C122 118(4) . .
C123 C124 C125 120(4) . .
C126 C125 C124 123(3) . .
C125 C126 C121 118(2) . .
C132 C131 C136 120.0 . .
C132 C131 S13 118.1(7) . .
C136 C131 S13 121.8(7) . .
C133 C132 C131 120.0 . .
C132 C133 C134 120.0 . .
C135 C134 C133 120.0 . .
C136 C135 C134 120.0 . .
C135 C136 C131 120.0 . .
C142 C141 C146 120.0 . .
C142 C141 S14 121.5(13) . .
C146 C141 S14 118.5(13) . .
C143 C142 C141 120.0 . .
C142 C143 C144 120.0 . .
C143 C144 C145 120.0 . .
C146 C145 C144 120.0 . .
C145 C146 C141 120.0 . .
C152 C151 C156 120.0 . .
C152 C151 S15 112.7(16) . .
C156 C151 S15 127.3(16) . .
C151 C152 C153 120.0 . .
C154 C153 C152 120.0 . .
C153 C154 C155 120.0 . .
C156 C155 C154 120.0 . .
C155 C156 C151 120.0 . .

loop_
_geom_bond_atom_site_label_1
_geom_bond_atom_site_label_2
_geom_bond_distance
_geom_bond_site_symmetry_2
Zn1 S2 2.314(3) .
Zn1 S1 2.336(3) .
Zn1 S4 2.347(3) .
Zn1 S3 2.348(4) .
Zn2 N2 2.043(10) 2_757
Zn2 S6 2.322(3) .
Zn2 S5 2.346(4) .
Zn2 S4 2.365(4) .
Zn3 S7 2.325(4) .
Zn3 S1 2.332(3) .
Zn3 S8 2.362(4) .
Zn3 S6 2.364(4) .
Zn4 N1 2.043(12) .
Zn4 S3 2.328(4) .
Zn4 S9 2.330(4) .
Zn4 S8 2.374(4) .
Zn5 S14 2.257(5) .
Zn5 S10 2.377(4) .
Zn5 S11 2.379(4) .
Zn5 S2 2.409(4) .
Zn6 S11 2.313(4) .
Zn6 S12 2.315(4) .
Zn6 S1 2.338(3) .
Zn6 S5 2.375(4) .
Zn7 S15 2.261(6) .
Zn7 S13 2.361(4) .
Zn7 S7 2.396(4) .
Zn7 S12 2.413(4) .
Zn8 S10 2.335(4) .
Zn8 S13 2.337(4) .
Zn8 S1 2.345(3) .
Zn8 S9 2.371(4) .
S2 C21 1.770(10) .
S3 C31 1.771(12) .
S4 C41 1.779(7) .
S5 C51 1.767(9) .
S6 C61 1.818(18) .
S7 C71 1.795(9) .
S8 C81 1.779(10) .
S9 C91 1.773(10) .
S10 C101 1.778(10) .
S11 C111 1.762(10) .
S12 C121 1.768(19) .
S13 C131 1.785(9) .
S14 C141 1.702(12) .
S15 C151 1.607(14) .
N1 C1 1.317(16) .
N1 C5 1.33(2) .
N2 C6 1.303(17) .
N2 C10 1.335(16) .
N2 Zn2 2.043(10) 2_747
C1 C2 1.442(19) .
C2 C3 1.329(19) .
C3 C8 1.455(18) .
C3 C4 1.46(3) .
C4 C5 1.53(3) .
C6 C7 1.379(19) .
C7 C8 1.399(18) .
C8 C9 1.403(19) .
C9 C10 1.45(2) .
C21 C22 1.3900 .
C21 C26 1.3900 .
C22 C23 1.3900 .
C23 C24 1.3900 .
C24 C25 1.3900 .
C25 C26 1.3900 .
C31 C32 1.3900 .
C31 C36 1.3900 .
C32 C33 1.3900 .
C33 C34 1.3900 .
C34 C35 1.3900 .
C35 C36 1.3900 .
C41 C42 1.3900 .
C41 C46 1.3900 .
C42 C43 1.3900 .
C43 C44 1.3900 .
C44 C45 1.3900 .
C45 C46 1.3900 .
C51 C52 1.3900 .
C51 C56 1.3900 .
C52 C53 1.3900 .
C53 C54 1.3900 .
C54 C55 1.3900 .
C55 C56 1.3900 .
C61 C62 1.21(3) .
C61 C66' 1.47(4) .
C61 C66 1.54(3) .
C62 C63 1.40(3) .
C62 C66' 1.97(5) .
C63 C64' 1.29(6) .
C63 C64 1.36(4) .
C64 C65 1.38(4) .
C64 C64' 1.52(6) .
C64' C65' 1.16(6) .
C65 C66 1.49(4) .
C65' C66' 1.56(6) .
C71 C72 1.3900 .
C71 C76 1.3900 .
C72 C73 1.3900 .
C73 C74 1.3900 .
C74 C75 1.3900 .
C75 C76 1.3900 .
C81 C82 1.3900 .
C81 C86 1.3900 .
C82 C83 1.3900 .
C83 C84 1.3900 .
C84 C85 1.3900 .
C85 C86 1.3900 .
C91 C92 1.3900 .
C91 C96 1.3900 .
C92 C93 1.3900 .
C93 C94 1.3900 .
C94 C95 1.3900 .
C95 C96 1.3900 .
C101 C102 1.3900 .
C101 C106 1.3900 .
C102 C103 1.3900 .
C103 C104 1.3900 .
C104 C105 1.3900 .
C105 C106 1.3900 .
C111 C112 1.3900 .
C111 C116 1.3900 .
C112 C113 1.3900 .
C113 C114 1.3900 .
C114 C115 1.3900 .
C115 C116 1.3900 .
C121 C122 1.36(4) .
C121 C126 1.39(2) .
C122 C123 1.63(5) .
C123 C124 1.25(4) .
C124 C125 1.37(4) .
C125 C126 1.35(3) .
C131 C132 1.3900 .
C131 C136 1.3900 .
C132 C133 1.3900 .
C133 C134 1.3900 .
C134 C135 1.3900 .
C135 C136 1.3900 .
C141 C142 1.3900 .
C141 C146 1.3900 .
C142 C143 1.3900 .
C143 C144 1.3900 .
C144 C145 1.3900 .
C145 C146 1.3900 .
C151 C152 1.3900 .
C151 C156 1.3900 .
C152 C153 1.3900 .
C153 C154 1.3900 .
C154 C155 1.3900 .
C155 C156 1.3900 .
